data_4341840
loop_
_publ_author_name
'Abramov, P. A.'
'Sokolov, M. N.'
'Floquet, S.'
'Haouas, M.'
'Taulelle, F.'
'Cadot, E.'
'Peresypkina, E. V.'
'Virovets, A. V.'
'Vicent, C.'
'Kompankov, N. B.'
'Zhdanov, A. A.'
'Shuvaeva, O. V.'
'Fedin, V. P.'

_publ_section_title
;
 Coordination-Induced Condensation of [Ta6O19](8-): Synthesis and
 Structure of [{(C6H6)Ru}2Ta6O19](4-) and [{(C6H6)RuTa6O18}2(\m-O)](10-)
;
_journal_name_full 'Inorganic chemistry'
_journal_page_first 141203085652001
_journal_paper_doi 10.1021/ic501622t
_journal_year 2014
_chemical_formula_structural 'Na10 [(Ta6 O19)2 O (Ru (C6 H6))2]*39.4H2O'
_chemical_formula_sum 'C12 H90.8 Na10 O76.4 Ru2 Ta12'
_chemical_formula_weight 4061.49
_chemical_name_systematic
;
 ?
;
_space_group_IT_number 64
_symmetry_cell_setting orthorhombic
_symmetry_space_group_name_Hall '-C 2ac 2'
_symmetry_space_group_name_H-M 'C m c a'
_atom_sites_solution_hydrogens geom
_atom_sites_solution_primary direct
_atom_sites_solution_secondary difmap
_audit_creation_method SHELXL-97
_cell_angle_alpha 90.00
_cell_angle_beta 90.00
_cell_angle_gamma 90.00
_cell_formula_units_Z 4
_cell_length_a 19.8487(9)
_cell_length_b 17.7022(9)
_cell_length_c 27.7928(13)
_cell_measurement_reflns_used 4882
_cell_measurement_temperature 100.0(2)
_cell_measurement_theta_max 30.353
_cell_measurement_theta_min 2.301
_cell_volume 9765.4(8)
_computing_cell_refinement 'Apex2 V.1.27 (Bruker, 2005)'
_computing_data_collection 'Apex2 V.1.27 (Bruker, 2005)'
_computing_data_reduction 'Apex2 V.1.27 (Bruker, 2005)'
_computing_molecular_graphics 'SHELXTL V6.22 (Bruker, 2000-2005)'
_computing_publication_material 'local programs'
_computing_structure_refinement 'SHELXL-97 (Sheldrick, 1997)'
_computing_structure_solution 'SHELXS-97 (Sheldrick, 1990)'
_diffrn_ambient_temperature 100.0(2)
_diffrn_detector_area_resol_mean 25
_diffrn_measured_fraction_theta_full 1.000
_diffrn_measured_fraction_theta_max 0.997
_diffrn_measurement_device_type 'Bruker X8Apex CCD detector'
_diffrn_measurement_method 'combined omega- and phi-scans'
_diffrn_radiation_monochromator graphite
_diffrn_radiation_source 'fine-focus sealed tube'
_diffrn_radiation_type MoK\a
_diffrn_radiation_wavelength 0.71073
_diffrn_reflns_av_R_equivalents 0.0694
_diffrn_reflns_av_sigmaI/netI 0.0688
_diffrn_reflns_limit_h_max 25
_diffrn_reflns_limit_h_min -28
_diffrn_reflns_limit_k_max 25
_diffrn_reflns_limit_k_min -25
_diffrn_reflns_limit_l_max 34
_diffrn_reflns_limit_l_min -39
_diffrn_reflns_number 28289
_diffrn_reflns_theta_full 25.00
_diffrn_reflns_theta_max 30.53
_diffrn_reflns_theta_min 1.71
_diffrn_standards_decay_% 0
_diffrn_standards_interval_count 0
_diffrn_standards_interval_time 0
_diffrn_standards_number 0
_exptl_absorpt_coefficient_mu 13.825
_exptl_absorpt_correction_T_max 0.7326
_exptl_absorpt_correction_T_min 0.1667
_exptl_absorpt_correction_type empirical
_exptl_absorpt_process_details 'based on intensities (SADABS, Bruker, 2005)'
_exptl_crystal_colour yellow
_exptl_crystal_density_diffrn 2.763
_exptl_crystal_density_meas ?
_exptl_crystal_density_method 'not measured'
_exptl_crystal_description plate
_exptl_crystal_F_000 7392
_exptl_crystal_size_max 0.20
_exptl_crystal_size_mid 0.19
_exptl_crystal_size_min 0.02
_refine_diff_density_max 3.045
_refine_diff_density_min -3.689
_refine_diff_density_rms 0.415
_refine_ls_extinction_method none
_refine_ls_goodness_of_fit_ref 1.164
_refine_ls_hydrogen_treatment noref
_refine_ls_matrix_type full
_refine_ls_number_parameters 294
_refine_ls_number_reflns 7637
_refine_ls_number_restraints 3
_refine_ls_restrained_S_all 1.164
_refine_ls_R_factor_all 0.0855
_refine_ls_R_factor_gt 0.0593
_refine_ls_shift/su_max 0.001
_refine_ls_shift/su_mean 0.000
_refine_ls_structure_factor_coef Fsqd
_refine_ls_weighting_details 'calc w=1/[\s^2^(Fo^2^)+(0.0174P)^2^+804.2580P] where P=(Fo^2^+2Fc^2^)/3'
_refine_ls_weighting_scheme calc
_refine_ls_wR_factor_gt 0.1274
_refine_ls_wR_factor_ref 0.1360
_reflns_number_gt 5738
_reflns_number_total 7637
_reflns_threshold_expression >2sigma(I)
_cod_data_source_file ic501622t_si_001.cif
_cod_data_source_block p
_cod_depositor_comments
;
The following automatic conversions were performed:
'_atom_site_symetry_multiplicity' tag replaced with
'_atom_site_symmetry_multiplicity'.

Automatic conversion script
Id: cif_correct_tags 1440 2010-10-19 06:21:57Z saulius 

The following automatic conversions were performed:

'_exptl_crystal_density_meas' value 'none' was changed to '?' - the
value is perceived as not measured.

Automatic conversion script
Id: cif_fix_values 3008 2015-01-20 13:52:24Z robertas 
;
_cod_original_sg_symbol_H-M Cmca
_cod_original_formula_sum 'C12 H90.80 Na10 O76.40 Ru2 Ta12'
_cod_database_code 4341840

loop_
_symmetry_equiv_pos_as_xyz
'x, y, z'
'-x, -y+1/2, z+1/2'
'-x, y+1/2, -z+1/2'
'x, -y, -z'
'x+1/2, y+1/2, z'
'-x+1/2, -y+1, z+1/2'
'-x+1/2, y+1, -z+1/2'
'x+1/2, -y+1/2, -z'
'-x, -y, -z'
'x, y-1/2, -z-1/2'
'x, -y-1/2, z-1/2'
'-x, y, z'
'-x+1/2, -y+1/2, -z'
'x+1/2, y, -z-1/2'
'x+1/2, -y, z-1/2'
'-x+1/2, y+1/2, z'

loop_
_atom_site_label
_atom_site_type_symbol
_atom_site_fract_x
_atom_site_fract_y
_atom_site_fract_z
_atom_site_U_iso_or_equiv
_atom_site_adp_type
_atom_site_occupancy
_atom_site_symmetry_multiplicity
_atom_site_calc_flag
_atom_site_refinement_flags
_atom_site_disorder_assembly
_atom_site_disorder_group
Ta1 Ta 0.58628(2) 0.82946(2) 0.119360(19) 0.01501(11) Uani 1 1 d . . .
Ta2 Ta 0.58591(2) 0.74664(2) 0.010607(18) 0.01339(11) Uani 1 1 d . . .
Ta3 Ta 0.5000 0.66325(4) 0.09990(3) 0.01746(15) Uani 1 2 d S . .
Ta4 Ta 0.5000 0.90440(3) 0.03090(3) 0.01156(13) Uani 1 2 d S . .
Ru1 Ru 0.5000 0.74810(12) 0.19735(8) 0.0148(4) Uani 0.60 2 d SP . .
C1 C 0.4626(16) 0.7945(17) 0.2632(11) 0.048(7) Uiso 0.60 1 d P . .
H1A H 0.4391 0.8428 0.2620 0.058 Uiso 0.60 1 d P . .
C2 C 0.4263(12) 0.7269(12) 0.2534(9) 0.027(5) Uiso 0.60 1 d P . .
H2A H 0.3782 0.7269 0.2467 0.032 Uiso 0.60 1 d P . .
C3 C 0.4649(14) 0.6651(15) 0.2467(11) 0.039(6) Uiso 0.60 1 d P . .
H3A H 0.4428 0.6211 0.2328 0.047 Uiso 0.60 1 d P . .
Ru2 Ru 0.5000 0.82172(17) -0.06763(13) 0.0168(7) Uani 0.40 2 d SP . 1
C4 C 0.5334(19) 0.9005(19) -0.1233(15) 0.038(9) Uiso 0.40 1 d PD . 1
H4A H 0.5550 0.9465 -0.1115 0.046 Uiso 0.40 1 d P A 1
C5 C 0.5738(5) 0.8368(18) -0.1242(18) 0.044(10) Uiso 0.40 1 d PD B 1
H5A H 0.6210 0.8402 -0.1165 0.053 Uiso 0.40 1 d P C 1
C6 C 0.540(2) 0.7667(19) -0.1266(16) 0.041(10) Uiso 0.40 1 d PD . 1
H6A H 0.5657 0.7205 -0.1225 0.050 Uiso 0.40 1 d P D 1
Na6 Na 0.588(3) 0.682(3) -0.132(2) 0.026(11) Uiso 0.10 1 d P . 2
O12W O 0.5000 0.714(3) -0.124(2) 0.049(15) Uiso 0.30 2 d SP . 2
O15W O 0.723(2) 0.719(2) -0.1760(15) 0.040(9) Uiso 0.30 1 d P E 2
O14W O 0.463(2) 0.961(2) -0.1457(16) 0.021(9) Uiso 0.20 1 d P . 2
O1 O 0.6488(5) 0.8597(5) 0.1615(3) 0.025(2) Uani 1 1 d . . .
O2 O 0.6494(5) 0.7155(5) -0.0313(4) 0.023(2) Uani 1 1 d . . .
O3 O 0.5000 0.5729(7) 0.1281(6) 0.030(3) Uani 1 2 d S . .
O1M O 0.5000 1.0000 0.0000 0.011(3) Uani 1 4 d S . .
O1C O 0.5000 0.7927(6) 0.0642(4) 0.010(2) Uani 1 2 d S . .
O11 O 0.6390(4) 0.7875(5) 0.0651(3) 0.0153(16) Uani 1 1 d . . .
O12 O 0.5000 0.8504(7) 0.1541(4) 0.017(2) Uani 1 2 d S . .
O13 O 0.5671(4) 0.7225(5) 0.1401(3) 0.0173(17) Uani 1 1 d . . .
O14 O 0.5000 0.7247(6) -0.0228(4) 0.012(2) Uani 1 2 d S . .
O15 O 0.5693(4) 0.6559(4) 0.0500(3) 0.0179(18) Uani 1 1 d . . .
O16 O 0.5691(4) 0.9207(4) 0.0804(3) 0.0138(16) Uani 1 1 d . . .
O17 O 0.5690(4) 0.8542(4) -0.0102(3) 0.0117(15) Uani 1 1 d . . .
Na1 Na 0.7537(4) 0.5000 0.0000 0.0194(14) Uani 1 2 d S . .
Na2 Na 0.7553(3) 0.4188(3) -0.1123(2) 0.0262(12) Uani 1 1 d . . .
Na3 Na 0.6712(17) 0.5112(18) -0.2003(12) 0.057(8) Uiso 0.25 1 d P . 1
Na5 Na 0.6459(19) 0.5986(19) -0.1684(13) 0.044(8) Uiso 0.20 1 d P E 2
Na8 Na 0.542(3) 0.848(3) -0.1133(19) 0.050(12) Uiso 0.15 1 d P . 2
O8W O 0.5978(9) 0.5853(8) -0.0752(8) 0.058(5) Uani 0.75 1 d P E 2
O10W O 0.685(3) 0.594(3) -0.2500(18) 0.074(13) Uiso 0.35 1 d P E 2
O1W O 0.8407(4) 0.4578(4) -0.0549(3) 0.0186(18) Uani 1 1 d . . .
O2W O 0.6701(5) 0.4538(5) -0.0553(4) 0.025(2) Uani 1 1 d . . .
O3W O 0.7537(5) 0.3842(4) 0.0406(4) 0.023(2) Uani 1 1 d . . .
O4W O 0.8376(14) 0.3947(14) -0.1756(10) 0.051(6) Uiso 0.50 1 d P . .
O5W O 0.7449(6) 0.5503(6) -0.1330(5) 0.046(3) Uani 1 1 d . E .
O6W O 0.6712(7) 0.3776(8) -0.1705(5) 0.055(4) Uani 1 1 d . . .
O7W O 0.7579(5) 0.2933(5) -0.0864(4) 0.032(2) Uani 1 1 d . . .
O9W O 0.751(2) 0.733(2) -0.1977(13) 0.083(11) Uiso 0.50 1 d P . .
O11W O 0.5000 0.528(2) -0.2778(15) 0.060(11) Uiso 0.50 2 d SP . .
O13W O 0.403(3) 0.985(3) 0.218(2) 0.075(15) Uiso 0.30 1 d P . .
O16W O 0.587(2) 0.516(2) -0.1816(16) 0.078(12) Uiso 0.40 1 d P . .
Na4 Na 0.5000 0.981(4) 0.137(3) 0.022(15) Uiso 0.10 2 d SP . .
Na1A Na 0.5000 0.5790(12) -0.0144(8) 0.049(5) Uiso 0.50 2 d SP . 1
O1B O 0.5000 0.533(3) -0.0178(17) 0.028(10) Uiso 0.30 2 d SP . 2

loop_
_atom_site_aniso_label
_atom_site_aniso_U_11
_atom_site_aniso_U_22
_atom_site_aniso_U_33
_atom_site_aniso_U_23
_atom_site_aniso_U_13
_atom_site_aniso_U_12
Ta1 0.0086(2) 0.01562(19) 0.0208(2) 0.00229(17) -0.00440(19) -0.00147(16)
Ta2 0.0059(2) 0.01085(17) 0.0234(2) 0.00135(17) 0.00343(19) 0.00166(15)
Ta3 0.0099(3) 0.0144(3) 0.0281(4) 0.0100(3) 0.000 0.000
Ta4 0.0055(3) 0.0091(2) 0.0201(3) 0.0051(2) 0.000 0.000
Ru1 0.0133(10) 0.0209(9) 0.0102(10) 0.0026(8) 0.000 0.000
Ru2 0.0124(16) 0.0136(13) 0.0244(19) -0.0020(12) 0.000 0.000
O1 0.014(4) 0.033(5) 0.027(5) 0.006(4) -0.010(4) -0.001(4)
O2 0.016(4) 0.018(4) 0.035(5) 0.003(4) 0.013(4) 0.002(3)
O3 0.025(8) 0.021(6) 0.045(9) 0.014(6) 0.000 0.000
O1M 0.010(7) 0.018(7) 0.005(7) 0.002(5) 0.000 0.000
O1C 0.005(5) 0.013(4) 0.014(6) 0.004(4) 0.000 0.000
O11 0.002(3) 0.024(4) 0.019(4) 0.007(3) 0.002(3) 0.000(3)
O12 0.016(6) 0.022(5) 0.014(6) 0.009(4) 0.000 0.000
O13 0.006(4) 0.021(4) 0.025(5) 0.010(3) 0.002(4) 0.001(3)
O14 0.006(5) 0.011(4) 0.018(6) -0.003(4) 0.000 0.000
O15 0.017(4) 0.007(3) 0.030(5) 0.003(3) 0.003(4) 0.003(3)
O16 0.015(4) 0.011(3) 0.016(4) 0.002(3) -0.005(3) -0.004(3)
O17 0.004(3) 0.017(3) 0.015(4) -0.001(3) -0.001(3) -0.002(3)
Na1 0.015(3) 0.015(3) 0.029(4) 0.000(3) 0.000 0.000
Na2 0.020(3) 0.026(2) 0.033(3) 0.006(2) -0.003(2) -0.006(2)
O8W 0.044(10) 0.031(7) 0.099(15) -0.019(9) -0.028(10) 0.013(7)
O1W 0.007(4) 0.019(4) 0.029(5) 0.000(3) -0.002(4) -0.002(3)
O2W 0.013(4) 0.027(4) 0.034(6) 0.000(4) 0.002(4) -0.011(4)
O3W 0.013(4) 0.015(3) 0.042(6) 0.004(4) -0.003(4) -0.003(3)
O5W 0.036(7) 0.038(6) 0.064(8) 0.024(6) -0.010(6) -0.014(5)
O6W 0.040(7) 0.079(9) 0.046(8) 0.019(7) -0.015(6) -0.037(7)
O7W 0.012(5) 0.031(5) 0.055(7) 0.019(5) -0.006(5) -0.006(4)

loop_
_atom_type_symbol
_atom_type_description
_atom_type_scat_dispersion_real
_atom_type_scat_dispersion_imag
_atom_type_scat_source
C C 0.0033 0.0016 'International Tables Vol C Tables 4.2.6.8 and 6.1.1.4'
H H 0.0000 0.0000 'International Tables Vol C Tables 4.2.6.8 and 6.1.1.4'
O O 0.0106 0.0060 'International Tables Vol C Tables 4.2.6.8 and 6.1.1.4'
Na Na 0.0362 0.0249 'International Tables Vol C Tables 4.2.6.8 and 6.1.1.4'
Ru Ru -1.2594 0.8363 'International Tables Vol C Tables 4.2.6.8 and 6.1.1.4'
Ta Ta -0.7052 6.5227 'International Tables Vol C Tables 4.2.6.8 and 6.1.1.4'

loop_
_geom_angle_atom_site_label_1
_geom_angle_atom_site_label_2
_geom_angle_atom_site_label_3
_geom_angle
_geom_angle_site_symmetry_1
_geom_angle_site_symmetry_3
Ta4 Ta1 Ta2 60.030(16) . .
Ru1 Ta1 Ta2 115.03(4) . .
Ru1 Ta1 Ta4 114.96(3) . .
Ru1 Ta1 Na4 89.2(11) . .
O1 Ta1 Ta2 136.2(3) . .
O1 Ta1 Ta4 137.1(3) . .
O1 Ta1 Ru1 93.7(3) . .
O1 Ta1 O1C 177.8(4) . .
O1 Ta1 O11 104.1(4) . .
O1 Ta1 O12 102.8(4) . .
O1 Ta1 O13 103.0(4) . .
O1 Ta1 O16 103.6(4) . .
O1 Ta1 Na4 91.2(10) . .
O1C Ta1 Ta2 45.74(19) . .
O1C Ta1 Ta4 41.8(2) . .
O1C Ta1 Ru1 85.8(2) . .
O1C Ta1 Na4 86.7(10) . .
O11 Ta1 Ta2 32.0(2) . .
O11 Ta1 Ta4 81.8(2) . .
O11 Ta1 Ru1 130.3(2) . .
O11 Ta1 O1C 77.8(3) . .
O11 Ta1 O12 152.8(4) . .
O11 Ta1 O13 88.0(3) . .
O11 Ta1 Na4 135.2(13) . .
O12 Ta1 Ta2 120.9(3) . .
O12 Ta1 Ta4 80.8(3) . .
O12 Ta1 Ru1 43.9(3) . .
O12 Ta1 O1C 75.3(4) . .
O12 Ta1 O13 82.8(4) . .
O12 Ta1 Na4 46.8(10) . .
O13 Ta1 Ta2 81.2(3) . .
O13 Ta1 Ta4 119.7(2) . .
O13 Ta1 Ru1 42.5(3) . .
O13 Ta1 O1C 78.0(3) . .
O13 Ta1 Na4 129.7(10) . .
O16 Ta1 Ta2 82.1(2) . .
O16 Ta1 Ta4 33.6(2) . .
O16 Ta1 Ru1 131.7(2) . .
O16 Ta1 O1C 75.3(3) . .
O16 Ta1 O11 88.9(3) . .
O16 Ta1 O12 88.0(4) . .
O16 Ta1 O13 153.2(3) . .
O16 Ta1 Na4 46.4(13) . .
Na4 Ta1 Ta2 119.9(13) . .
Na4 Ta1 Ta4 59.9(13) . .
Ta1 Ta2 Na1A 123.4(3) . .
Ta3 Ta2 Ta1 61.794(17) . .
Ta3 Ta2 Na1A 61.7(3) . .
Ta4 Ta2 Ta1 58.750(16) . .
Ta4 Ta2 Ta3 89.050(18) . .
Ta4 Ta2 Na1A 119.85(18) . .
Ru2 Ta2 Ta1 116.75(6) . .
Ru2 Ta2 Ta3 115.65(4) . .
Ru2 Ta2 Ta4 58.02(6) . .
Ru2 Ta2 Na1A 87.4(3) . .
O2 Ta2 Ta1 135.6(3) . .
O2 Ta2 Ta3 134.4(3) . .
O2 Ta2 Ta4 136.6(3) . .
O2 Ta2 Ru2 93.6(3) . .
O2 Ta2 O1C 177.5(4) . .
O2 Ta2 O11 103.6(4) . .
O2 Ta2 O14 103.8(4) . .
O2 Ta2 O15 103.1(4) . .
O2 Ta2 O17 102.7(3) . .
O2 Ta2 Na1A 87.3(4) . .
O1C Ta2 Ta1 45.32(19) . .
O1C Ta2 Ta3 48.0(2) . .
O1C Ta2 Ta4 41.1(2) . .
O1C Ta2 Ru2 84.1(2) . .
O1C Ta2 Na1A 93.7(3) . .
O11 Ta2 Ta1 32.0(2) . .
O11 Ta2 Ta3 82.3(2) . .
O11 Ta2 Ta4 80.6(2) . .
O11 Ta2 Ru2 132.8(2) . .
O11 Ta2 O1C 77.3(3) . .
O11 Ta2 O17 87.8(3) . .
O11 Ta2 Na1A 136.2(4) . .
O14 Ta2 Ta1 120.6(3) . .
O14 Ta2 Ta3 79.8(3) . .
O14 Ta2 Ta4 78.6(3) . .
O14 Ta2 Ru2 43.4(3) . .
O14 Ta2 O1C 75.3(3) . .
O14 Ta2 O11 152.6(4) . .
O14 Ta2 O17 84.7(4) . .
O14 Ta2 Na1A 47.1(4) . .
O15 Ta2 Ta1 81.8(3) . .
O15 Ta2 Ta3 31.3(2) . .
O15 Ta2 Ta4 120.4(2) . .
O15 Ta2 Ru2 130.8(3) . .
O15 Ta2 O1C 79.3(3) . .
O15 Ta2 O11 87.8(3) . .
O15 Ta2 O14 87.5(4) . .
O15 Ta2 O17 154.2(3) . .
O15 Ta2 Na1A 48.4(4) . .
O17 Ta2 Ta1 81.1(2) . .
O17 Ta2 Ta3 122.9(2) . .
O17 Ta2 Ta4 33.9(2) . .
O17 Ta2 Ru2 45.2(2) . .
O17 Ta2 O1C 74.9(3) . .
O17 Ta2 Na1A 131.6(3) . .
Ta2 Ta3 Ta2 61.12(2) 12_655 .
Ta2 Ta3 Na1A 61.1(3) 12_655 .
Ta2 Ta3 Na1A 61.1(3) . .
Ru1 Ta3 Ta2 115.70(4) . 12_655
Ru1 Ta3 Ta2 115.70(4) . .
Ru1 Ta3 Na1A 176.1(4) . .
O3 Ta3 Ta2 136.1(3) . 12_655
O3 Ta3 Ta2 136.1(3) . .
O3 Ta3 Ru1 92.9(5) . .
O3 Ta3 O1C 177.3(6) . .
O3 Ta3 O13 102.8(4) . .
O3 Ta3 O13 102.8(4) . 12_655
O3 Ta3 O15 104.6(4) . 12_655
O3 Ta3 O15 104.6(4) . .
O3 Ta3 Na1A 91.0(6) . .
O1C Ta3 Ta2 45.73(18) . 12_655
O1C Ta3 Ta2 45.73(18) . .
O1C Ta3 Ru1 84.4(3) . .
O1C Ta3 Na1A 91.7(4) . .
O13 Ta3 Ta2 120.9(2) . 12_655
O13 Ta3 Ta2 81.1(2) 12_655 12_655
O13 Ta3 Ta2 81.1(2) . .
O13 Ta3 Ta2 120.9(2) 12_655 .
O13 Ta3 Ru1 43.0(2) . .
O13 Ta3 Ru1 43.0(2) 12_655 .
O13 Ta3 O1C 75.2(3) . .
O13 Ta3 O1C 75.2(3) 12_655 .
O13 Ta3 O13 82.0(5) . 12_655
O13 Ta3 Na1A 135.8(3) . .
O13 Ta3 Na1A 135.8(3) 12_655 .
O15 Ta3 Ta2 31.5(2) 12_655 12_655
O15 Ta3 Ta2 82.1(2) . 12_655
O15 Ta3 Ta2 82.1(2) 12_655 .
O15 Ta3 Ta2 31.5(2) . .
O15 Ta3 Ru1 130.7(3) 12_655 .
O15 Ta3 Ru1 130.7(3) . .
O15 Ta3 O1C 77.2(3) 12_655 .
O15 Ta3 O1C 77.2(3) . .
O15 Ta3 O13 152.2(3) 12_655 .
O15 Ta3 O13 87.9(4) . .
O15 Ta3 O13 87.9(4) 12_655 12_655
O15 Ta3 O13 152.2(3) . 12_655
O15 Ta3 O15 89.2(5) 12_655 .
O15 Ta3 Na1A 48.0(3) 12_655 .
O15 Ta3 Na1A 48.0(3) . .
Ta1 Ta4 Ta1 63.02(2) 12_655 .
Ta1 Ta4 Ta2 61.220(15) 12_655 12_655
Ta1 Ta4 Ta2 93.171(18) . 12_655
Ta1 Ta4 Ta2 93.171(18) 12_655 .
Ta1 Ta4 Ta2 61.220(15) . .
Ta2 Ta4 Ta2 61.800(19) 12_655 .
Ru2 Ta4 Ta1 118.09(5) . 12_655
Ru2 Ta4 Ta1 118.09(5) . .
Ru2 Ta4 Ta2 56.89(5) . 12_655
Ru2 Ta4 Ta2 56.89(5) . .
Ru2 Ta4 Na4 176.5(12) . .
O1M Ta4 Ta1 134.47(2) . 12_655
O1M Ta4 Ta1 134.47(2) . .
O1M Ta4 Ta2 132.31(2) . 12_655
O1M Ta4 Ta2 132.31(2) . .
O1M Ta4 Ru2 91.22(7) . .
O1M Ta4 O1C 178.2(3) . .
O1M Ta4 O16 100.7(2) . .
O1M Ta4 O16 100.7(2) . 12_655
O1M Ta4 O17 98.0(2) . 12_655
O1M Ta4 O17 98.0(2) . .
O1M Ta4 Na4 92.3(12) . .
O1C Ta4 Ta1 46.8(2) . 12_655
O1C Ta4 Ta1 46.8(2) . .
O1C Ta4 Ta2 46.4(2) . 12_655
O1C Ta4 Ta2 46.4(2) . .
O1C Ta4 Ru2 87.0(3) . .
O1C Ta4 Na4 89.5(13) . .
O16 Ta4 Ta1 84.2(2) . 12_655
O16 Ta4 Ta1 33.8(2) 12_655 12_655
O16 Ta4 Ta1 33.8(2) . .
O16 Ta4 Ta1 84.2(2) 12_655 .
O16 Ta4 Ta2 126.9(2) . 12_655
O16 Ta4 Ta2 83.3(2) 12_655 12_655
O16 Ta4 Ta2 83.3(2) . .
O16 Ta4 Ta2 126.9(2) 12_655 .
O16 Ta4 Ru2 133.4(2) . .
O16 Ta4 Ru2 133.4(2) 12_655 .
O16 Ta4 O1C 80.6(3) . .
O16 Ta4 O1C 80.6(3) 12_655 .
O16 Ta4 O16 88.6(5) . 12_655
O16 Ta4 O17 161.3(3) . 12_655
O16 Ta4 O17 89.2(3) 12_655 12_655
O16 Ta4 O17 89.2(3) . .
O16 Ta4 O17 161.3(3) 12_655 .
O16 Ta4 Na4 45.7(4) . .
O16 Ta4 Na4 45.7(4) 12_655 .
O17 Ta4 Ta1 83.7(2) 12_655 12_655
O17 Ta4 Ta1 127.5(2) . 12_655
O17 Ta4 Ta1 127.5(2) 12_655 .
O17 Ta4 Ta1 83.7(2) . .
O17 Ta4 Ta2 34.3(2) 12_655 12_655
O17 Ta4 Ta2 83.1(2) . 12_655
O17 Ta4 Ta2 83.1(2) 12_655 .
O17 Ta4 Ta2 34.3(2) . .
O17 Ta4 Ru2 44.3(2) 12_655 .
O17 Ta4 Ru2 44.3(2) . .
O17 Ta4 O1C 80.7(3) 12_655 .
O17 Ta4 O1C 80.7(3) . .
O17 Ta4 O17 86.9(4) 12_655 .
O17 Ta4 Na4 135.0(4) 12_655 .
O17 Ta4 Na4 135.0(4) . .
Na4 Ta4 Ta1 59.1(10) . 12_655
Na4 Ta4 Ta1 59.1(10) . .
Na4 Ta4 Ta2 120.3(10) . 12_655
Na4 Ta4 Ta2 120.3(10) . .
Ta1 Ru1 Ta1 66.69(5) 12_655 .
Ta3 Ru1 Ta1 67.40(4) . 12_655
Ta3 Ru1 Ta1 67.40(4) . .
C1 Ru1 Ta1 103.1(8) . 12_655
C1 Ru1 Ta1 127.5(8) 12_655 12_655
C1 Ru1 Ta1 127.5(8) . .
C1 Ru1 Ta1 103.1(8) 12_655 .
C1 Ru1 Ta3 159.1(9) . .
C1 Ru1 Ta3 159.1(9) 12_655 .
C1 Ru1 C1 40.6(17) . 12_655
C1 Ru1 C2 71.7(11) . 12_655
C1 Ru1 C2 38.6(10) 12_655 12_655
C1 Ru1 C2 38.6(10) . .
C1 Ru1 C2 71.7(11) 12_655 .
C1 Ru1 O12 98.8(9) . .
C1 Ru1 O12 98.8(9) 12_655 .
C2 Ru1 Ta1 161.8(6) 12_655 12_655
C2 Ru1 Ta1 102.1(6) . 12_655
C2 Ru1 Ta1 102.1(6) 12_655 .
C2 Ru1 Ta1 161.8(6) . .
C2 Ru1 Ta3 123.0(6) 12_655 .
C2 Ru1 Ta3 123.0(6) . .
C2 Ru1 C2 84.8(13) 12_655 .
C2 Ru1 O12 122.8(6) 12_655 .
C2 Ru1 O12 122.8(6) . .
C3 Ru1 Ta1 126.0(8) . 12_655
C3 Ru1 Ta1 161.4(7) 12_655 12_655
C3 Ru1 Ta1 161.4(8) . .
C3 Ru1 Ta1 126.0(8) 12_655 .
C3 Ru1 Ta3 103.2(8) . .
C3 Ru1 Ta3 103.2(8) 12_655 .
C3 Ru1 C1 66.4(11) . .
C3 Ru1 C1 80.0(11) 12_655 .
C3 Ru1 C1 80.0(11) . 12_655
C3 Ru1 C1 66.4(11) 12_655 12_655
C3 Ru1 C2 68.8(10) . 12_655
C3 Ru1 C2 36.5(9) 12_655 12_655
C3 Ru1 C2 36.5(9) . .
C3 Ru1 C2 68.8(10) 12_655 .
C3 Ru1 C3 38.3(15) . 12_655
C3 Ru1 O12 158.7(8) . .
C3 Ru1 O12 158.7(8) 12_655 .
O12 Ru1 Ta1 39.65(17) . 12_655
O12 Ru1 Ta1 39.65(17) . .
O12 Ru1 Ta3 85.4(3) . .
O13 Ru1 Ta1 39.9(2) 12_655 12_655
O13 Ru1 Ta1 85.5(2) . 12_655
O13 Ru1 Ta1 85.5(2) 12_655 .
O13 Ru1 Ta1 39.9(2) . .
O13 Ru1 Ta3 40.7(2) 12_655 .
O13 Ru1 Ta3 40.7(2) . .
O13 Ru1 C1 120.3(9) 12_655 .
O13 Ru1 C1 160.1(9) . .
O13 Ru1 C1 160.1(9) 12_655 12_655
O13 Ru1 C1 120.3(9) . 12_655
O13 Ru1 C2 157.5(6) 12_655 12_655
O13 Ru1 C2 94.5(7) . 12_655
O13 Ru1 C2 94.5(7) 12_655 .
O13 Ru1 C2 157.5(6) . .
O13 Ru1 C3 97.5(8) 12_655 .
O13 Ru1 C3 122.8(8) . .
O13 Ru1 C3 122.8(8) 12_655 12_655
O13 Ru1 C3 97.5(8) . 12_655
O13 Ru1 O12 76.3(3) 12_655 .
O13 Ru1 O12 76.3(3) . .
O13 Ru1 O13 77.7(5) 12_655 .
Ru1 C1 Na6 164.9(17) . 2_665
C1 C1 Ru1 69.7(9) 12_655 .
C1 C1 Na6 108.9(12) 12_655 2_665
C2 C1 Ru1 71.9(16) . .
C2 C1 C1 120.4(16) . 12_655
C2 C1 Na6 97(2) . 2_665
C1 C2 Ru1 69.5(16) . .
C3 C2 Ru1 70.0(16) . .
C3 C2 C1 115(2) . .
C2 C3 Ru1 73.4(16) . .
C2 C3 C3 124.6(15) . 12_655
C3 C3 Ru1 70.9(8) 12_655 .
Ta2 Ru2 Ta2 67.57(8) . 12_655
Ta2 Ru2 Ta4 65.10(7) . .
Ta2 Ru2 Ta4 65.10(7) 12_655 .
C4 Ru2 Ta2 161.3(8) 12_655 .
C4 Ru2 Ta2 127.6(10) . .
C4 Ru2 Ta2 127.6(10) 12_655 12_655
C4 Ru2 Ta2 161.3(8) . 12_655
C4 Ru2 Ta4 108.9(10) 12_655 .
C4 Ru2 Ta4 108.9(10) . .
C4 Ru2 C4 35.3(19) 12_655 .
C5 Ru2 Ta2 160.8(8) 12_655 .
C5 Ru2 Ta2 101.1(9) . .
C5 Ru2 Ta2 101.1(8) 12_655 12_655
C5 Ru2 Ta2 160.8(8) . 12_655
C5 Ru2 Ta4 125.6(9) 12_655 .
C5 Ru2 Ta4 125.6(9) . .
C5 Ru2 C4 37.1(7) 12_655 12_655
C5 Ru2 C4 67.2(14) . 12_655
C5 Ru2 C4 67.2(14) 12_655 .
C5 Ru2 C4 37.1(7) . .
C5 Ru2 C5 85.2(18) 12_655 .
C5 Ru2 O17 94.2(10) 12_655 12_655
C5 Ru2 O17 157.5(9) . 12_655
C5 Ru2 O17 157.5(9) 12_655 .
C5 Ru2 O17 94.2(10) . .
C6 Ru2 Ta2 125.0(9) 12_655 .
C6 Ru2 Ta2 98.3(12) . .
C6 Ru2 Ta2 98.3(12) 12_655 12_655
C6 Ru2 Ta2 125.0(9) . 12_655
C6 Ru2 Ta4 157.1(12) 12_655 .
C6 Ru2 Ta4 157.1(11) . .
C6 Ru2 C4 67.8(11) 12_655 12_655
C6 Ru2 C4 81.7(16) . 12_655
C6 Ru2 C4 81.7(16) 12_655 .
C6 Ru2 C4 67.8(11) . .
C6 Ru2 C5 38.8(7) 12_655 12_655
C6 Ru2 C5 75.2(16) . 12_655
C6 Ru2 C5 75.2(16) 12_655 .
C6 Ru2 C5 38.8(7) . .
C6 Ru2 C6 45(2) 12_655 .
C6 Ru2 O14 94.8(11) 12_655 .
C6 Ru2 O14 94.8(11) . .
C6 Ru2 O17 117.5(12) 12_655 12_655
C6 Ru2 O17 161.4(10) . 12_655
C6 Ru2 O17 161.4(10) 12_655 .
C6 Ru2 O17 117.5(12) . .
O14 Ru2 Ta2 39.90(15) . .
O14 Ru2 Ta2 39.90(15) . 12_655
O14 Ru2 Ta4 82.2(3) . .
O14 Ru2 C4 158.8(8) . 12_655
O14 Ru2 C4 158.8(8) . .
O14 Ru2 C5 121.7(8) . 12_655
O14 Ru2 C5 121.7(8) . .
O14 Ru2 O17 77.5(3) . 12_655
O14 Ru2 O17 77.5(3) . .
O17 Ru2 Ta2 86.8(2) 12_655 .
O17 Ru2 Ta2 41.0(2) . .
O17 Ru2 Ta2 41.0(2) 12_655 12_655
O17 Ru2 Ta2 86.8(2) . 12_655
O17 Ru2 Ta4 39.7(2) 12_655 .
O17 Ru2 Ta4 39.7(2) . .
O17 Ru2 C4 99.2(11) 12_655 12_655
O17 Ru2 C4 122.7(8) . 12_655
O17 Ru2 C4 122.7(8) 12_655 .
O17 Ru2 C4 99.2(11) . .
O17 Ru2 O17 77.8(4) 12_655 .
Ru2 C4 Na4 129(2) . 9_675
C4 C4 Ru2 72.4(9) 12_655 .
C4 C4 C5 125.5(19) 12_655 .
C4 C4 Na4 72.8(12) 12_655 9_675
C5 C4 Ru2 71(2) . .
C5 C4 Na4 159(3) . 9_675
C4 C5 Ru2 72(2) . .
C4 C5 C6 116(3) . .
C6 C5 Ru2 67(2) . .
C5 C6 Ru2 74(2) . .
C5 C6 C6 118(2) . 12_655
C6 C6 Ru2 67.3(11) 12_655 .
C1 Na6 Na6 71.1(12) 2_664 12_655
C1 Na6 Na8 86.4(18) 2_664 .
C1 Na6 Na8 79.3(15) 2_664 12_655
Na6 Na6 Na8 49.3(11) 12_655 12_655
O12W Na6 C1 77(3) . 2_664
O12W Na6 Na6 20(2) . 12_655
O12W Na6 O15W 145(3) . .
O12W Na6 Na5 142(4) . .
O12W Na6 Na8 54(2) . .
O12W Na6 Na8 30(2) . 12_655
O12W Na6 O8W 103(3) . .
O15W Na6 C1 83.2(17) . 2_664
O15W Na6 Na6 152.8(13) . 12_655
O15W Na6 Na8 97.2(19) . .
O15W Na6 Na8 118.3(19) . 12_655
Na5 Na6 C1 80(2) . 2_664
Na5 Na6 Na6 122.9(18) . 12_655
Na5 Na6 O15W 58.5(18) . .
Na5 Na6 Na8 153(3) . .
Na5 Na6 Na8 159(3) . 12_655
Na5 Na6 O8W 77(2) . .
Na8 Na6 Na6 73.0(15) . 12_655
Na8 Na6 Na8 23.7(17) . 12_655
O8W Na6 C1 140(2) . 2_664
O8W Na6 Na6 94.8(15) . 12_655
O8W Na6 O15W 111(2) . .
O8W Na6 Na8 127(2) . .
O8W Na6 Na8 120(2) . 12_655
Na6 O12W Na6 141(5) 12_655 .
Na6 O12W Na8 128(3) 12_655 .
Na6 O12W Na8 90(2) . .
Na6 O12W Na8 90(2) 12_655 12_655
Na6 O12W Na8 128(3) . 12_655
Na8 O12W Na8 38(3) . 12_655
Na5 O15W Na6 43.5(14) . .
O9W O15W Na6 157(5) . .
O9W O15W Na5 132(5) . .
O14W O14W Na8 92.2(19) 12_655 12_655
O14W O14W Na8 54.3(15) 12_655 .
Na8 O14W Na8 38(3) 12_655 .
Na4 O14W O14W 55(3) 9_675 12_655
Na4 O14W Na8 132(4) 9_675 12_655
Na4 O14W Na8 101(3) 9_675 .
Ta4 O1M Ta4 180.00(4) . 9_675
Ta1 O1C Ta1 91.6(4) 12_655 .
Ta1 O1C Ta2 88.94(2) 12_655 12_655
Ta1 O1C Ta2 175.9(5) . 12_655
Ta1 O1C Ta2 175.9(5) 12_655 .
Ta1 O1C Ta2 88.94(2) . .
Ta1 O1C Ta3 89.7(3) 12_655 .
Ta1 O1C Ta3 89.7(3) . .
Ta2 O1C Ta2 90.2(4) 12_655 .
Ta2 O1C Ta3 86.3(3) 12_655 .
Ta2 O1C Ta3 86.3(3) . .
Ta4 O1C Ta1 91.5(3) . 12_655
Ta4 O1C Ta1 91.5(3) . .
Ta4 O1C Ta2 92.6(3) . 12_655
Ta4 O1C Ta2 92.6(3) . .
Ta4 O1C Ta3 178.3(5) . .
Ta1 O11 Ta2 116.0(4) . .
Ta1 O12 Ta1 117.7(6) 12_655 .
Ta1 O12 Ru1 96.4(4) 12_655 .
Ta1 O12 Ru1 96.4(4) . .
Ta1 O12 Na4 94.8(10) 12_655 .
Ta1 O12 Na4 94.8(10) . .
Ru1 O12 Na4 158.1(19) . .
Ta1 O13 Ta3 116.9(4) . .
Ta1 O13 Ru1 97.6(4) . .
Ta3 O13 Ru1 96.3(3) . .
Ta2 O14 Ta2 118.9(6) . 12_655
Ta2 O14 Ru2 96.7(3) . .
Ta2 O14 Ru2 96.7(3) 12_655 .
Ta2 O14 Na1A 98.8(4) . .
Ta2 O14 Na1A 98.8(4) 12_655 .
Ru2 O14 Na1A 149.2(7) . .
Ta2 O15 Na1A 97.5(6) . .
Ta3 O15 Ta2 117.2(4) . .
Ta3 O15 Na1A 98.5(4) . .
Ta1 O16 Na4 95.9(18) . .
Ta4 O16 Ta1 112.6(3) . .
Ta4 O16 Na4 97.3(12) . .
Ta2 O17 Ru2 93.7(3) . .
Ta2 O17 Na8 106.0(10) . .
Ta4 O17 Ta2 111.8(4) . .
Ta4 O17 Ru2 96.0(3) . .
Ta4 O17 Na8 116.9(11) . .
Ru2 O17 Na8 32.3(11) . .
Na2 Na1 Na2 179.0(3) . 4_565
O1W Na1 Na2 134.0(3) 4_565 .
O1W Na1 Na2 45.0(2) . .
O1W Na1 Na2 45.0(2) 4_565 4_565
O1W Na1 Na2 134.0(3) . 4_565
O1W Na1 O1W 89.1(5) 4_565 .
O2W Na1 Na2 44.2(2) . .
O2W Na1 Na2 136.8(3) 4_565 .
O2W Na1 Na2 136.8(3) . 4_565
O2W Na1 Na2 44.2(2) 4_565 4_565
O2W Na1 O1W 177.7(4) . 4_565
O2W Na1 O1W 89.1(3) 4_565 4_565
O2W Na1 O1W 89.1(3) . .
O2W Na1 O1W 177.7(4) 4_565 .
O2W Na1 O2W 92.8(5) . 4_565
O3W Na1 Na2 94.1(3) . .
O3W Na1 Na2 85.9(3) 4_565 .
O3W Na1 Na2 85.9(3) . 4_565
O3W Na1 Na2 94.1(3) 4_565 4_565
O3W Na1 O1W 88.1(3) . 4_565
O3W Na1 O1W 91.9(3) 4_565 4_565
O3W Na1 O1W 91.9(3) . .
O3W Na1 O1W 88.1(3) 4_565 .
O3W Na1 O2W 90.6(3) . .
O3W Na1 O2W 89.4(3) 4_565 .
O3W Na1 O2W 89.4(3) . 4_565
O3W Na1 O2W 90.6(3) 4_565 4_565
O3W Na1 O3W 180.0(7) . 4_565
Na1 Na2 Na5 90.9(5) . .
Na1 Na2 Na8 98.0(7) . 16_645
Na3 Na2 Na1 116.7(6) . .
Na3 Na2 Na5 25.9(7) . .
Na3 Na2 Na8 127.6(9) . 16_645
Na5 Na2 Na8 136.4(9) . 16_645
O1W Na2 Na1 44.8(3) . .
O1W Na2 Na3 133.0(6) . .
O1W Na2 Na5 113.2(5) . .
O1W Na2 Na8 54.7(7) . 16_645
O1W Na2 O4W 93.3(7) . .
O1W Na2 O6W 178.8(5) . .
O2W Na2 Na1 44.4(3) . .
O2W Na2 Na3 90.3(6) . .
O2W Na2 Na5 71.4(6) . .
O2W Na2 Na8 139.0(8) . 16_645
O2W Na2 O1W 89.1(4) . .
O2W Na2 O4W 173.7(7) . .
O2W Na2 O5W 81.2(4) . .
O2W Na2 O6W 91.9(5) . .
O4W Na2 Na1 137.3(7) . .
O4W Na2 Na3 83.9(9) . .
O4W Na2 Na5 102.3(8) . .
O4W Na2 Na8 45.9(10) . 16_645
O5W Na2 Na1 79.1(4) . .
O5W Na2 Na3 47.0(6) . .
O5W Na2 Na5 29.0(6) . .
O5W Na2 Na8 111.6(8) . 16_645
O5W Na2 O1W 86.7(4) . .
O5W Na2 O4W 93.1(7) . .
O5W Na2 O6W 94.2(5) . .
O6W Na2 Na1 136.2(4) . .
O6W Na2 Na3 47.7(6) . .
O6W Na2 Na5 67.8(6) . .
O6W Na2 Na8 124.1(8) . 16_645
O6W Na2 O4W 85.8(7) . .
O7W Na2 Na1 96.8(3) . .
O7W Na2 Na3 133.9(6) . .
O7W Na2 Na5 148.8(6) . .
O7W Na2 Na8 72.4(8) . 16_645
O7W Na2 O1W 93.0(4) . .
O7W Na2 O2W 93.3(4) . .
O7W Na2 O4W 92.4(7) . .
O7W Na2 O5W 174.5(5) . .
O7W Na2 O6W 86.3(4) . .
Na2 Na3 Na3 96.2(11) . 7_644
O5W Na3 Na2 45.3(6) . .
O5W Na3 Na3 93.3(13) . 7_644
O5W Na3 O6W 90.8(11) . .
O5W Na3 O13W 161.6(19) . 2_664
O6W Na3 Na2 45.9(6) . .
O6W Na3 Na3 102.6(9) . 7_644
O6W Na3 O13W 107.6(17) . 2_664
O13W Na3 Na2 152.5(17) 2_664 .
O13W Na3 Na3 81.6(16) 2_664 7_644
O16W Na3 Na2 106(2) . .
O16W Na3 Na3 156(2) . 7_644
O16W Na3 O5W 109(2) . .
O16W Na3 O6W 87.1(19) . .
O16W Na3 O13W 74(2) . 2_664
Na6 Na5 O15W 78(2) . .
Na6 Na5 Na2 130(2) . .
Na6 Na5 O8W 55.3(17) . .
Na6 Na5 O10W 130(2) . .
Na6 Na5 O5W 120(2) . .
O15W Na5 Na2 110.2(14) . .
O15W Na5 O8W 110.1(16) . .
O8W Na5 Na2 76.4(8) . .
O10W Na5 O15W 76.3(17) . .
O10W Na5 Na2 99.0(15) . .
O10W Na5 O8W 173.0(19) . .
O5W Na5 O15W 80.9(14) . .
O5W Na5 Na2 29.6(5) . .
O5W Na5 O8W 82.3(12) . .
O5W Na5 O10W 96.3(18) . .
O16W Na5 Na6 107(3) . .
O16W Na5 O15W 164(2) . .
O16W Na5 Na2 78.9(17) . .
O16W Na5 O8W 84.4(19) . .
O16W Na5 O10W 90(2) . .
O16W Na5 O5W 108(2) . .
Na6 Na8 Na6 58(2) . 12_655
Na6 Na8 Na2 90.1(17) . 16_655
Na6 Na8 Na2 147.8(17) 12_655 16_655
Na6 Na8 Na4 158(2) . 9_675
O12W Na8 Na6 36.3(14) . .
O12W Na8 Na6 21.7(11) . 12_655
O12W Na8 O14W 118(2) . .
O12W Na8 O17 102(2) . .
O12W Na8 Na2 126.4(19) . 16_655
O12W Na8 Na4 141(2) . 9_675
O14W Na8 Na6 143(3) 12_655 .
O14W Na8 Na6 144(2) . .
O14W Na8 Na6 127(2) 12_655 12_655
O14W Na8 Na6 97.3(19) . 12_655
O14W Na8 O12W 142(3) 12_655 .
O14W Na8 O14W 33(2) 12_655 .
O14W Na8 O17 112(2) 12_655 .
O14W Na8 O17 114(2) . .
O14W Na8 Na2 76.6(19) 12_655 16_655
O14W Na8 Na2 109.8(17) . 16_655
O14W Na8 Na4 17.4(16) 12_655 9_675
O14W Na8 Na4 23.3(12) . 9_675
O17 Na8 Na6 98.5(18) . .
O17 Na8 Na6 106.3(16) . 12_655
O17 Na8 Na2 78.8(12) . 16_655
O17 Na8 Na4 102(2) . 9_675
Na8 Na8 Na6 107.0(15) 12_655 .
Na8 Na8 Na6 49.3(11) 12_655 12_655
Na8 Na8 O12W 70.8(13) 12_655 .
Na8 Na8 O14W 87.8(19) 12_655 12_655
Na8 Na8 O14W 54.3(15) 12_655 .
Na8 Na8 O17 100.7(11) 12_655 .
Na8 Na8 Na2 162.7(7) 12_655 16_655
Na8 Na8 Na4 75.1(10) 12_655 9_675
Na4 Na8 Na6 120.5(19) 9_675 12_655
Na4 Na8 Na2 88.1(12) 9_675 16_655
Na6 O8W Na5 48.1(16) . .
Na1 O1W Na2 90.3(3) . .
Na2 O2W Na1 91.4(4) . .
Na2 O5W Na3 87.7(8) . .
Na5 O5W Na2 121.4(10) . .
Na5 O5W Na3 45.0(11) . .
Na2 O6W Na3 86.4(9) . .
Na3 O13W Na4 173(3) 2_665 .
Na3 O16W Na5 61(2) . .
C4 Na4 C4 34(2) 4_575 9_675
C4 Na4 O12 162.7(12) 4_575 .
C4 Na4 O12 162.7(12) 9_675 .
C4 Na4 O16 119(3) 4_575 12_655
C4 Na4 O16 98(2) 9_675 12_655
C4 Na4 O16 98(2) 4_575 .
C4 Na4 O16 119(3) 9_675 .
C4 Na4 Na8 32.2(16) 4_575 9_675
C4 Na4 Na8 3.0(16) 9_675 9_675
C4 Na4 Na8 3.0(16) 4_575 4_575
C4 Na4 Na8 32.2(16) 9_675 4_575
C4 Na4 O11W 103(3) 4_575 2_665
C4 Na4 O11W 103(3) 9_675 2_665
C4 Na4 O13W 85(2) 4_575 12_655
C4 Na4 O13W 107(3) 9_675 12_655
C4 Na4 O13W 107(3) 4_575 .
C4 Na4 O13W 85(2) 9_675 .
O14W Na4 C4 57(3) 4_575 4_575
O14W Na4 C4 27(3) 9_675 4_575
O14W Na4 C4 27(3) 4_575 9_675
O14W Na4 C4 57(3) 9_675 9_675
O14W Na4 O14W 70(5) 4_575 9_675
O14W Na4 O12 138(4) 4_575 .
O14W Na4 O12 138(4) 9_675 .
O14W Na4 O16 99(3) 4_575 12_655
O14W Na4 O16 145(5) 9_675 12_655
O14W Na4 O16 145(5) 4_575 .
O14W Na4 O16 99(3) 9_675 .
O14W Na4 Na8 30(3) 4_575 9_675
O14W Na4 Na8 55(3) 9_675 9_675
O14W Na4 Na8 55(3) 4_575 4_575
O14W Na4 Na8 30(3) 9_675 4_575
O14W Na4 O11W 82(4) 4_575 2_665
O14W Na4 O11W 82(4) 9_675 2_665
O14W Na4 O13W 102(4) 4_575 12_655
O14W Na4 O13W 58(3) 9_675 12_655
O14W Na4 O13W 58(3) 4_575 .
O14W Na4 O13W 102(4) 9_675 .
O12 Na4 Na8 165.0(10) . 9_675
O12 Na4 Na8 165.0(10) . 4_575
O12 Na4 O11W 75(2) . 2_665
O12 Na4 O13W 83(2) . 12_655
O12 Na4 O13W 83(2) . .
O16 Na4 O12 72.0(19) 12_655 .
O16 Na4 O12 72.0(19) . .
O16 Na4 O16 72(2) 12_655 .
O16 Na4 Na8 98(2) 12_655 9_675
O16 Na4 Na8 116(3) . 9_675
O16 Na4 Na8 116(3) 12_655 4_575
O16 Na4 Na8 98(2) . 4_575
O16 Na4 O11W 130(2) 12_655 2_665
O16 Na4 O11W 130(2) . 2_665
O16 Na4 O13W 154(3) 12_655 12_655
O16 Na4 O13W 98.2(14) . 12_655
O16 Na4 O13W 98.2(14) 12_655 .
O16 Na4 O13W 154(3) . .
Na8 Na4 Na8 30(2) 9_675 4_575
O11W Na4 Na8 105(3) 2_665 9_675
O11W Na4 Na8 105(3) 2_665 4_575
O11W Na4 O13W 40.7(15) 2_665 12_655
O11W Na4 O13W 40.7(15) 2_665 .
O13W Na4 Na8 107(2) 12_655 9_675
O13W Na4 Na8 88(2) . 9_675
O13W Na4 Na8 88(2) 12_655 4_575
O13W Na4 Na8 107(2) . 4_575
O13W Na4 O13W 81(3) 12_655 .
Ta2 Na1A Ta2 58.5(4) . 12_655
Ta2 Na1A Ta3 57.2(3) . .
Ta2 Na1A Ta3 57.2(3) 12_655 .
O14 Na1A Ta2 34.1(3) . .
O14 Na1A Ta2 34.1(3) . 12_655
O14 Na1A Ta3 70.0(6) . .
O14 Na1A O15 63.1(5) . .
O14 Na1A O15 63.1(5) . 12_655
O14 Na1A Na1A 169.2(14) . 9_665
O15 Na1A Ta2 34.0(3) . .
O15 Na1A Ta2 71.4(5) 12_655 .
O15 Na1A Ta2 71.4(5) . 12_655
O15 Na1A Ta2 34.0(3) 12_655 12_655
O15 Na1A Ta3 33.5(3) . .
O15 Na1A Ta3 33.5(3) 12_655 .
O15 Na1A O15 62.9(6) . 12_655
O15 Na1A Na1A 108.0(10) . 9_665
O15 Na1A Na1A 108.0(10) 12_655 9_665
Na1A Na1A Ta2 139.6(8) 9_665 .
Na1A Na1A Ta2 139.6(8) 9_665 12_655
Na1A Na1A Ta3 99.1(10) 9_665 .

loop_
_geom_bond_atom_site_label_1
_geom_bond_atom_site_label_2
_geom_bond_distance
_geom_bond_site_symmetry_2
Ta1 Ta2 3.3594(7) .
Ta1 Ta4 3.2767(8) .
Ta1 Ru1 3.1153(19) .
Ta1 O1 1.789(9) .
Ta1 O1C 2.389(8) .
Ta1 O11 1.979(8) .
Ta1 O12 2.001(6) .
Ta1 O13 2.014(8) .
Ta1 O16 1.974(7) .
Ta1 Na4 3.21(6) .
Ta2 Ta3 3.3534(8) .
Ta2 Ta4 3.3203(7) .
Ta2 Ru2 3.066(3) .
Ta2 O2 1.803(9) .
Ta2 O1C 2.406(8) .
Ta2 O11 1.983(8) .
Ta2 O14 1.980(6) .
Ta2 O15 1.970(8) .
Ta2 O17 2.017(7) .
Ta2 Na1A 3.492(19) .
Ta3 Ta2 3.3534(8) 12_655
Ta3 Ru1 3.097(2) .
Ta3 O3 1.781(12) .
Ta3 O1C 2.497(10) .
Ta3 O13 2.030(9) .
Ta3 O13 2.030(9) 12_655
Ta3 O15 1.959(9) 12_655
Ta3 O15 1.959(9) .
Ta3 Na1A 3.51(2) .
Ta4 Ta1 3.2767(8) 12_655
Ta4 Ta2 3.3203(7) 12_655
Ta4 Ru2 3.105(4) .
Ta4 O1M 1.8978(6) .
Ta4 O1C 2.183(10) .
Ta4 O16 1.964(8) .
Ta4 O16 1.964(8) 12_655
Ta4 O17 1.992(8) 12_655
Ta4 O17 1.992(8) .
Ta4 Na4 3.24(7) .
Ru1 Ta1 3.1153(19) 12_655
Ru1 C1 2.14(3) .
Ru1 C1 2.14(3) 12_655
Ru1 C2 2.17(2) 12_655
Ru1 C2 2.17(2) .
Ru1 C3 2.13(3) .
Ru1 C3 2.13(3) 12_655
Ru1 O12 2.175(11) .
Ru1 O13 2.125(9) 12_655
Ru1 O13 2.125(9) .
C1 C1 1.48(6) 12_655
C1 C2 1.42(4) .
C1 Na6 3.10(6) 2_665
C2 C3 1.35(3) .
C3 C3 1.39(6) 12_655
Ru2 Ta2 3.066(3) 12_655
Ru2 C4 2.19(4) 12_655
Ru2 C4 2.19(4) .
Ru2 C5 2.17(4) 12_655
Ru2 C5 2.17(4) .
Ru2 C6 2.07(4) 12_655
Ru2 C6 2.07(4) .
Ru2 O14 2.121(11) .
Ru2 O17 2.181(8) 12_655
Ru2 O17 2.181(8) .
C4 C4 1.32(8) 12_655
C4 C5 1.385(19) .
C4 Na4 2.24(7) 9_675
C5 C6 1.409(19) .
C6 C6 1.60(8) 12_655
Na6 C1 3.10(6) 2_664
Na6 Na6 3.49(12) 12_655
Na6 O12W 1.85(6) .
Na6 O15W 3.01(7) .
Na6 Na5 2.12(7) .
Na6 Na8 3.12(7) .
Na6 Na8 3.94(8) 12_655
Na6 O8W 2.34(6) .
O12W Na6 1.85(6) 12_655
O12W Na8 2.52(8) .
O12W Na8 2.52(8) 12_655
O15W Na5 2.63(5) .
O15W O9W 0.86(5) .
O14W O14W 1.49(9) 12_655
O14W Na8 2.19(7) 12_655
O14W Na8 2.70(7) .
O14W Na4 1.30(7) 9_675
O1M Ta4 1.8978(6) 9_675
O1C Ta1 2.389(8) 12_655
O1C Ta2 2.406(8) 12_655
O12 Ta1 2.001(6) 12_655
O12 Na4 2.35(7) .
O14 Ta2 1.980(6) 12_655
O14 Na1A 2.59(2) .
O15 Na1A 2.64(2) .
O16 Na4 2.34(6) .
O17 Na8 2.92(5) .
Na1 Na2 3.437(6) .
Na1 Na2 3.437(6) 4_565
Na1 O1W 2.421(10) 4_565
Na1 O1W 2.421(10) .
Na1 O2W 2.405(11) .
Na1 O2W 2.405(11) 4_565
Na1 O3W 2.340(8) .
Na1 O3W 2.340(8) 4_565
Na2 Na3 3.38(3) .
Na2 Na5 4.16(4) .
Na2 Na8 4.22(6) 16_645
Na2 O1W 2.428(10) .
Na2 O2W 2.398(11) .
Na2 O4W 2.44(3) .
Na2 O5W 2.406(12) .
Na2 O6W 2.435(13) .
Na2 O7W 2.337(10) .
Na3 Na3 4.17(7) 7_644
Na3 O5W 2.47(4) .
Na3 O6W 2.51(3) .
Na3 O13W 2.70(7) 2_664
Na3 O16W 1.76(5) .
Na5 O8W 2.77(4) .
Na5 O10W 2.40(6) .
Na5 O5W 2.36(4) .
Na5 O16W 1.91(5) .
Na8 Na6 3.94(8) 12_655
Na8 O14W 2.19(7) 12_655
Na8 Na2 4.22(6) 16_655
Na8 Na8 1.66(11) 12_655
Na8 Na4 3.21(8) 9_675
O11W Na4 2.37(9) 2_664
O13W Na3 2.70(7) 2_665
O13W Na4 2.97(8) .
Na4 C4 2.24(7) 4_575
Na4 C4 2.24(7) 9_675
Na4 O14W 1.30(7) 4_575
Na4 O14W 1.30(7) 9_675
Na4 O16 2.34(6) 12_655
Na4 Na8 3.21(8) 9_675
Na4 Na8 3.21(8) 4_575
Na4 O11W 2.37(9) 2_665
Na4 O13W 2.97(8) 12_655
Na1A Ta2 3.492(19) 12_655
Na1A O15 2.64(2) 12_655
Na1A Na1A 2.91(4) 9_665
O1B O1B 1.53(9) 9_665
